data_7222694
loop_
_publ_author_name
'Wendorff, M.'
'Roehr, C.'

_publ_section_title
;
 Neue Erdalkalimetall-reiche binaere Indide: Ca2 In, Sr28 In11 und Sr5 In3
;
_journal_name_full
;
Zeitschrift fuer Naturforschung, Teil B. Anorganische Chemie, Organische 
Chemie (42,1987-)
;
_journal_page_first 619
_journal_page_last 628
_journal_volume 59
_journal_year 2004
_chemical_formula_sum 'Ca2 In'
_space_group_IT_number 62
_symmetry_space_group_name_Hall '-P 2ac 2n'
_symmetry_space_group_name_H-M 'P n m a'
_cell_angle_alpha 90
_cell_angle_beta 90
_cell_angle_gamma 90
_cell_formula_units_Z 4
_cell_length_a 7.275
_cell_length_b 5.3713
_cell_length_c 9.99
_cell_volume 390.371
_citation_journal_id_ASTM ZNBSEN
_cod_data_source_file Wendorff_ZNBSEN_2004_1452.cif
_cod_data_source_block Ca2In1
_cod_original_cell_volume 390.3713
_cod_original_formula_sum 'Ca2 In1'
_cod_database_code 7222694

loop_
_symmetry_equiv_pos_as_xyz
x,y,z
-x+1/2,-y,z+1/2
x+1/2,-y+1/2,-z+1/2
-x,y+1/2,-z
-x,-y,-z
x-1/2,y,-z-1/2
-x-1/2,y-1/2,z-1/2
x,-y-1/2,z

loop_
_atom_site_label
_atom_site_type_symbol
_atom_site_fract_x
_atom_site_fract_y
_atom_site_fract_z
_atom_site_occupancy
_atom_site_U_iso_or_equiv
Ca1 Ca 0.03433 0.25 0.70169 1 0.0
In1 In 0.22444 0.25 0.38657 1 0.0
Ca2 Ca 0.1739 0.25 0.06482 1 0.0
